data_4347484
loop_
_publ_author_name
'Hinz, Alexander'
'Schulz, Axel'
'Villinger, Alexander'

_publ_section_title
;
 Synthesis of Heavy Cyclodipnictadiphosphanes [ClE(\m-P-Ter)]2 [E = P, As,
 Sb, or Bi; Ter = 2,6-bis(2,4,6-trimethylphenyl)phenyl].
;
_journal_issue 7
_journal_name_full 'Inorganic chemistry'
_journal_page_first 3692
_journal_page_last 3699
_journal_paper_doi 10.1021/acs.inorgchem.6b00218
_journal_volume 55
_journal_year 2016
_chemical_formula_moiety 'C48 H50 Bi2 Cl2 P2, Bi Cl3, 0.5 (C6 H6)'
_chemical_formula_sum 'C51 H53 Bi3 Cl5 P2'
_chemical_formula_weight 1532.06
_space_group_crystal_system triclinic
_space_group_IT_number 2
_space_group_name_Hall '-P 1'
_space_group_name_H-M_alt 'P -1'
_atom_sites_solution_hydrogens geom
_audit_creation_method SHELXL-2013
_cell_angle_alpha 96.027(2)
_cell_angle_beta 103.320(2)
_cell_angle_gamma 92.838(2)
_cell_formula_units_Z 4
_cell_length_a 12.7150(5)
_cell_length_b 18.7806(7)
_cell_length_c 22.7572(8)
_cell_measurement_reflns_used 9797
_cell_measurement_temperature 123(2)
_cell_measurement_theta_max 28.54
_cell_measurement_theta_min 2.39
_cell_volume 5243.6(3)
_computing_cell_refinement 'Bruker Apex V7.51A'
_computing_data_collection 'Bruker Apex V7.51A'
_computing_data_reduction 'Bruker SAINT'
_computing_molecular_graphics 'ORTEP-3v2.01 (Farrugia, 1997)'
_computing_publication_material SHELXL-2013
_computing_structure_refinement 'SHELXL-2013 (Sheldrick, 2013)'
_computing_structure_solution 'SHELXS-2013 (Sheldrick, 2013)'
_diffrn_ambient_temperature 123(2)
_diffrn_measured_fraction_theta_full 0.998
_diffrn_measured_fraction_theta_max 0.993
_diffrn_measurement_device_type 'Bruker-Nonius Apex X8-CCD-diffractometer'
_diffrn_measurement_method 'phi and omega scans'
_diffrn_radiation_monochromator graphite
_diffrn_radiation_source 'sealed tube'
_diffrn_radiation_type MoK\a
_diffrn_radiation_wavelength 0.71073
_diffrn_reflns_av_R_equivalents 0.0567
_diffrn_reflns_av_unetI/netI 0.0471
_diffrn_reflns_Laue_measured_fraction_full 0.998
_diffrn_reflns_Laue_measured_fraction_max 0.993
_diffrn_reflns_limit_h_max 18
_diffrn_reflns_limit_h_min -18
_diffrn_reflns_limit_k_max 25
_diffrn_reflns_limit_k_min -27
_diffrn_reflns_limit_l_max 32
_diffrn_reflns_limit_l_min -28
_diffrn_reflns_number 197344
_diffrn_reflns_point_group_measured_fraction_full 0.998
_diffrn_reflns_point_group_measured_fraction_max 0.993
_diffrn_reflns_theta_full 25.242
_diffrn_reflns_theta_max 31.000
_diffrn_reflns_theta_min 2.187
_exptl_absorpt_coefficient_mu 10.392
_exptl_absorpt_correction_T_max 0.7464
_exptl_absorpt_correction_T_min 0.5514
_exptl_absorpt_correction_type multi-scan
_exptl_absorpt_process_details '(SADABS; Sheldrick, 2004)'
_exptl_crystal_colour red
_exptl_crystal_density_diffrn 1.941
_exptl_crystal_description block
_exptl_crystal_F_000 2892
_exptl_crystal_size_max 0.240
_exptl_crystal_size_mid 0.090
_exptl_crystal_size_min 0.080
_refine_diff_density_max 7.319
_refine_diff_density_min -3.888
_refine_diff_density_rms 0.194
_refine_ls_extinction_method none
_refine_ls_goodness_of_fit_ref 1.030
_refine_ls_hydrogen_treatment constr
_refine_ls_matrix_type full
_refine_ls_number_parameters 1154
_refine_ls_number_reflns 33220
_refine_ls_number_restraints 168
_refine_ls_restrained_S_all 1.027
_refine_ls_R_factor_all 0.0694
_refine_ls_R_factor_gt 0.0423
_refine_ls_shift/su_max 0.001
_refine_ls_shift/su_mean 0.000
_refine_ls_structure_factor_coef Fsqd
_refine_ls_weighting_details 'w=1/[\s^2^(Fo^2^)+(0.0343P)^2^+31.4221P] where P=(Fo^2^+2Fc^2^)/3'
_refine_ls_weighting_scheme calc
_refine_ls_wR_factor_gt 0.0861
_refine_ls_wR_factor_ref 0.0968
_reflns_Friedel_coverage 0.000
_reflns_number_gt 24748
_reflns_number_total 33220
_reflns_threshold_expression 'I > 2\s(I)'
_cod_data_source_file ic6b00218_si_002.cif
_cod_data_source_block ah288b_2
_cod_database_code 4347484
_shelx_space_group_comment
;
The symmetry employed for this shelxl refinement is uniquely defined
by the following loop, which should always be used as a source of
symmetry information in preference to the above space-group names.
They are only intended as comments.
;
_shelx_estimated_absorpt_t_min 0.189
_shelx_estimated_absorpt_t_max 0.490
_shelxl_version_number 2013-4

loop_
_space_group_symop_operation_xyz
'x, y, z'
'-x, -y, -z'

loop_
_atom_site_label
_atom_site_type_symbol
_atom_site_fract_x
_atom_site_fract_y
_atom_site_fract_z
_atom_site_U_iso_or_equiv
_atom_site_adp_type
_atom_site_occupancy
_atom_site_site_symmetry_order
_atom_site_calc_flag
_atom_site_refinement_flags_posn
_atom_site_refinement_flags_adp
_atom_site_refinement_flags_occupancy
_atom_site_disorder_assembly
_atom_site_disorder_group
Bi1 Bi 0.17116(2) 0.73956(2) 0.42571(2) 0.02518(5) Uani 1 1 d . . . . .
Bi2 Bi -0.03434(2) 0.59276(2) 0.37569(2) 0.03847(7) Uani 1 1 d . . . . .
Bi3 Bi -0.01080(2) 0.74245(2) 0.25677(2) 0.02767(5) Uani 1 1 d . . . . .
P1 P -0.04301(11) 0.73185(8) 0.38862(6) 0.0211(3) Uani 1 1 d . . . . .
P2 P 0.13170(11) 0.63458(8) 0.33469(6) 0.0215(3) Uani 1 1 d . . . . .
Cl1 Cl 0.17888(14) 0.83404(8) 0.34756(8) 0.0381(3) Uani 1 1 d . . . . .
Cl2 Cl 0.09023(16) 0.60650(9) 0.48598(9) 0.0446(4) Uani 1 1 d . . . . .
Cl3 Cl -0.14883(15) 0.63638(10) 0.22716(11) 0.0545(5) Uani 1 1 d . . . . .
Cl4 Cl -0.14642(15) 0.83185(9) 0.22750(8) 0.0424(4) Uani 1 1 d . . . . .
Cl5 Cl 0.05909(15) 0.73763(11) 0.16166(8) 0.0462(4) Uani 1 1 d . . . . .
C1 C -0.1054(5) 0.7550(3) 0.4524(3) 0.0243(11) Uani 1 1 d . . . . .
C2 C -0.2044(5) 0.7186(3) 0.4543(3) 0.0274(12) Uani 1 1 d . . . . .
C3 C -0.2511(6) 0.7378(4) 0.5025(3) 0.0401(16) Uani 1 1 d . . . . .
H3 H -0.3175 0.7132 0.5038 0.048 Uiso 1 1 calc R U . . .
C4 C -0.2047(7) 0.7911(4) 0.5481(3) 0.0462(18) Uani 1 1 d . . . . .
H4 H -0.2375 0.8024 0.5811 0.055 Uiso 1 1 calc R U . . .
C5 C -0.1088(6) 0.8285(3) 0.5457(3) 0.0391(16) Uani 1 1 d . . . . .
H5 H -0.0769 0.8661 0.5769 0.047 Uiso 1 1 calc R U . . .
C6 C -0.0591(5) 0.8118(3) 0.4984(3) 0.0280(12) Uani 1 1 d . . . . .
C7 C -0.2607(4) 0.6613(3) 0.4054(3) 0.0258(11) Uani 1 1 d . . . . .
C8 C -0.2651(5) 0.5886(3) 0.4166(3) 0.0278(12) Uani 1 1 d . . . . .
C9 C -0.3177(5) 0.5370(4) 0.3692(3) 0.0368(15) Uani 1 1 d . . . . .
H9 H -0.3187 0.4880 0.3761 0.044 Uiso 1 1 calc R U . . .
C10 C -0.3683(6) 0.5540(4) 0.3126(3) 0.0423(16) Uani 1 1 d . . . . .
C11 C -0.3666(5) 0.6257(4) 0.3036(3) 0.0389(15) Uani 1 1 d . . . . .
H11 H -0.4026 0.6384 0.2651 0.047 Uiso 1 1 calc R U . . .
C12 C -0.3149(5) 0.6792(4) 0.3483(3) 0.0346(14) Uani 1 1 d . . . . .
C13 C -0.2135(5) 0.5685(4) 0.4785(3) 0.0367(15) Uani 1 1 d . . . . .
H13A H -0.1937 0.5187 0.4745 0.055 Uiso 1 1 calc R U . . .
H13B H -0.2649 0.5731 0.5046 0.055 Uiso 1 1 calc R U . . .
H13C H -0.1483 0.6005 0.4967 0.055 Uiso 1 1 calc R U . . .
C14 C -0.4283(8) 0.4974(5) 0.2622(4) 0.064(2) Uani 1 1 d . . . . .
H14A H -0.4228 0.5118 0.2228 0.097 Uiso 1 1 calc R U . . .
H14B H -0.5048 0.4922 0.2636 0.097 Uiso 1 1 calc R U . . .
H14C H -0.3963 0.4514 0.2676 0.097 Uiso 1 1 calc R U . . .
C15 C -0.3194(6) 0.7567(4) 0.3355(4) 0.0432(17) Uani 1 1 d . . . . .
H15A H -0.3796 0.7605 0.3006 0.065 Uiso 1 1 calc R U . . .
H15B H -0.2511 0.7731 0.3264 0.065 Uiso 1 1 calc R U . . .
H15C H -0.3302 0.7866 0.3713 0.065 Uiso 1 1 calc R U . . .
C16 C 0.0401(5) 0.8581(3) 0.4979(3) 0.0297(13) Uani 1 1 d . . . . .
C17 C 0.0314(6) 0.9119(3) 0.4586(3) 0.0334(14) Uani 1 1 d . . . . .
C18 C 0.1218(7) 0.9574(3) 0.4616(3) 0.0413(17) Uani 1 1 d . . . . .
H18 H 0.1168 0.9926 0.4342 0.050 Uiso 1 1 calc R U . . .
C19 C 0.2196(6) 0.9537(4) 0.5031(3) 0.0407(16) Uani 1 1 d . . . . .
C20 C 0.2270(6) 0.9019(4) 0.5421(3) 0.0385(15) Uani 1 1 d . . . . .
H20 H 0.2934 0.8991 0.5709 0.046 Uiso 1 1 calc R U . . .
C21 C 0.1383(6) 0.8530(3) 0.5403(3) 0.0326(13) Uani 1 1 d . . . . .
C22 C -0.0716(7) 0.9197(4) 0.4130(3) 0.0435(17) Uani 1 1 d . . . . .
H22A H -0.0787 0.9706 0.4080 0.065 Uiso 1 1 calc R U . . .
H22B H -0.1333 0.9008 0.4271 0.065 Uiso 1 1 calc R U . . .
H22C H -0.0701 0.8930 0.3738 0.065 Uiso 1 1 calc R U . . .
C23 C 0.3149(8) 1.0057(4) 0.5043(5) 0.064(2) Uani 1 1 d . . . . .
H23A H 0.3763 0.9972 0.5370 0.096 Uiso 1 1 calc R U . . .
H23B H 0.2948 1.0550 0.5113 0.096 Uiso 1 1 calc R U . . .
H23C H 0.3353 0.9986 0.4652 0.096 Uiso 1 1 calc R U . . .
C24 C 0.1501(7) 0.7967(4) 0.5835(3) 0.0413(16) Uani 1 1 d . . . . .
H24A H 0.2264 0.7968 0.6050 0.062 Uiso 1 1 calc R U . . .
H24B H 0.1256 0.7494 0.5605 0.062 Uiso 1 1 calc R U . . .
H24C H 0.1062 0.8073 0.6130 0.062 Uiso 1 1 calc R U . . .
C25 C 0.2334(4) 0.5676(3) 0.3465(3) 0.0229(11) Uani 1 1 d . . . . .
C26 C 0.3402(4) 0.5837(3) 0.3813(3) 0.0283(12) Uani 1 1 d . . . . .
C27 C 0.4126(5) 0.5302(4) 0.3847(3) 0.0399(16) Uani 1 1 d . . . . .
H27 H 0.4853 0.5413 0.4073 0.048 Uiso 1 1 calc R U . . .
C28 C 0.3813(6) 0.4618(4) 0.3563(4) 0.0480(19) Uani 1 1 d . . . . .
H28 H 0.4315 0.4258 0.3601 0.058 Uiso 1 1 calc R U . . .
C29 C 0.2759(5) 0.4454(4) 0.3220(3) 0.0381(15) Uani 1 1 d . . . . .
H29 H 0.2543 0.3980 0.3024 0.046 Uiso 1 1 calc R U . . .
C30 C 0.2016(5) 0.4976(3) 0.3160(3) 0.0268(12) Uani 1 1 d . . . . .
C31 C 0.3804(4) 0.6549(3) 0.4165(3) 0.0271(12) Uani 1 1 d . . . . .
C32 C 0.3997(5) 0.7148(4) 0.3873(3) 0.0319(13) Uani 1 1 d . . . . .
C33 C 0.4386(5) 0.7805(4) 0.4235(3) 0.0392(16) Uani 1 1 d . . . . .
H33 H 0.4516 0.8213 0.4040 0.047 Uiso 1 1 calc R U . . .
C34 C 0.4584(5) 0.7877(4) 0.4858(3) 0.0375(15) Uani 1 1 d . . . . .
C35 C 0.4385(5) 0.7277(3) 0.5141(3) 0.0309(13) Uani 1 1 d . . . . .
H35 H 0.4502 0.7323 0.5571 0.037 Uiso 1 1 calc R U . . .
C36 C 0.4017(4) 0.6616(3) 0.4804(3) 0.0271(12) Uani 1 1 d . . . . .
C37 C 0.3818(6) 0.7104(5) 0.3198(3) 0.0461(18) Uani 1 1 d . . . . .
H37A H 0.4134 0.7545 0.3091 0.069 Uiso 1 1 calc R U . . .
H37B H 0.3039 0.7048 0.3012 0.069 Uiso 1 1 calc R U . . .
H37C H 0.4165 0.6690 0.3049 0.069 Uiso 1 1 calc R U . . .
C38 C 0.5040(6) 0.8577(4) 0.5240(4) 0.054(2) Uani 1 1 d . . . . .
H38A H 0.4857 0.8590 0.5636 0.081 Uiso 1 1 calc R U . . .
H38B H 0.4730 0.8977 0.5032 0.081 Uiso 1 1 calc R U . . .
H38C H 0.5830 0.8620 0.5299 0.081 Uiso 1 1 calc R U . . .
C39 C 0.3851(6) 0.5980(3) 0.5135(3) 0.0361(14) Uani 1 1 d . . . . .
H39A H 0.3754 0.6149 0.5540 0.054 Uiso 1 1 calc R U . . .
H39B H 0.4486 0.5697 0.5176 0.054 Uiso 1 1 calc R U . . .
H39C H 0.3205 0.5680 0.4905 0.054 Uiso 1 1 calc R U . . .
C40 C 0.0900(5) 0.4789(3) 0.2768(3) 0.0275(12) Uani 1 1 d . . . . .
C41 C 0.0131(5) 0.4409(3) 0.2983(3) 0.0339(14) Uani 1 1 d . . . . .
C42 C -0.0920(5) 0.4272(3) 0.2610(3) 0.0376(15) Uani 1 1 d . . . . .
H42 H -0.1458 0.4027 0.2758 0.045 Uiso 1 1 calc R U . . .
C43 C -0.1192(5) 0.4480(3) 0.2040(3) 0.0405(17) Uani 1 1 d . . . . .
C44 C -0.0399(5) 0.4822(3) 0.1823(3) 0.0359(15) Uani 1 1 d . . . . .
H44 H -0.0576 0.4953 0.1422 0.043 Uiso 1 1 calc R U . . .
C45 C 0.0653(5) 0.4982(3) 0.2176(3) 0.0307(13) Uani 1 1 d . . . . .
C46 C 0.0401(7) 0.4143(4) 0.3600(3) 0.0448(17) Uani 1 1 d . . . . .
H46A H -0.0270 0.4032 0.3725 0.067 Uiso 1 1 calc R U . . .
H46B H 0.0854 0.4516 0.3897 0.067 Uiso 1 1 calc R U . . .
H46C H 0.0794 0.3709 0.3577 0.067 Uiso 1 1 calc R U . . .
C47 C -0.2334(6) 0.4341(5) 0.1644(4) 0.059(2) Uani 1 1 d . . . . .
H47A H -0.2591 0.4790 0.1502 0.089 Uiso 1 1 calc R U . . .
H47B H -0.2815 0.4152 0.1881 0.089 Uiso 1 1 calc R U . . .
H47C H -0.2336 0.3990 0.1293 0.089 Uiso 1 1 calc R U . . .
C48 C 0.1493(6) 0.5339(4) 0.1910(3) 0.0413(16) Uani 1 1 d . . . . .
H48A H 0.1182 0.5383 0.1480 0.062 Uiso 1 1 calc R U . . .
H48B H 0.2120 0.5049 0.1944 0.062 Uiso 1 1 calc R U . . .
H48C H 0.1725 0.5818 0.2132 0.062 Uiso 1 1 calc R U . . .
Bi4 Bi 0.24905(2) 0.21855(2) 0.09701(2) 0.02205(4) Uani 1 1 d . . . . .
Bi5 Bi 0.40071(2) 0.06870(2) 0.14892(2) 0.02521(5) Uani 1 1 d . . . . .
Bi6 Bi 0.43999(2) 0.24913(2) 0.26801(2) 0.02479(5) Uani 1 1 d . . . . .
P3 P 0.25274(11) 0.13914(7) 0.18742(7) 0.0214(3) Uani 1 1 d . . . . .
P4 P 0.45751(11) 0.20105(7) 0.13632(6) 0.0189(3) Uani 1 1 d . . . . .
Cl6 Cl 0.27675(12) 0.33312(8) 0.17576(7) 0.0291(3) Uani 1 1 d . . . . .
Cl7 Cl 0.27210(13) 0.05525(9) 0.04101(7) 0.0374(3) Uani 1 1 d . . . . .
Cl8 Cl 0.52331(13) 0.13286(8) 0.28953(8) 0.0364(3) Uani 1 1 d . . . . .
Cl9 Cl 0.61234(14) 0.32111(10) 0.32282(8) 0.0437(4) Uani 1 1 d . . . . .
Cl10 Cl 0.34869(13) 0.26517(10) 0.35401(7) 0.0390(4) Uani 1 1 d . . . . .
C49 C 0.1307(4) 0.0766(3) 0.1719(3) 0.0258(12) Uani 1 1 d . . . . .
C50 C 0.1398(5) 0.0099(3) 0.1961(3) 0.0303(13) Uani 1 1 d . . . . .
C51 C 0.0473(5) -0.0365(3) 0.1872(4) 0.0406(16) Uani 1 1 d . . . . .
H51 H 0.0525 -0.0810 0.2036 0.049 Uiso 1 1 calc R U . . .
C52 C -0.0521(5) -0.0189(4) 0.1549(4) 0.050(2) Uani 1 1 d . . . . .
H52 H -0.1143 -0.0515 0.1482 0.061 Uiso 1 1 calc R U . . .
C53 C -0.0601(5) 0.0463(4) 0.1325(4) 0.0461(19) Uani 1 1 d . . . . .
H53 H -0.1290 0.0584 0.1111 0.055 Uiso 1 1 calc R U . . .
C54 C 0.0294(4) 0.0951(3) 0.1402(3) 0.0295(13) Uani 1 1 d . . . . .
C55 C 0.2438(5) -0.0133(3) 0.2309(3) 0.0298(12) Uani 1 1 d . . . . .
C56 C 0.2867(6) 0.0130(3) 0.2925(3) 0.0388(16) Uani 1 1 d . . . . .
C57 C 0.3858(7) -0.0085(4) 0.3228(3) 0.0474(19) Uani 1 1 d . . . . .
H57 H 0.4137 0.0091 0.3645 0.057 Uiso 1 1 calc R U . . .
C58 C 0.4445(7) -0.0543(4) 0.2946(4) 0.050(2) Uani 1 1 d . . . . .
C59 C 0.3994(6) -0.0835(4) 0.2353(4) 0.0417(16) Uani 1 1 d . . . . .
H59 H 0.4372 -0.1175 0.2159 0.050 Uiso 1 1 calc R U . . .
C60 C 0.2984(5) -0.0642(3) 0.2029(3) 0.0320(13) Uani 1 1 d . . . . .
C61 C 0.2244(8) 0.0634(4) 0.3255(4) 0.057(2) Uani 1 1 d . . . . .
H61A H 0.2495 0.0625 0.3694 0.086 Uiso 1 1 calc R U . . .
H61B H 0.1469 0.0482 0.3126 0.086 Uiso 1 1 calc R U . . .
H61C H 0.2365 0.1123 0.3157 0.086 Uiso 1 1 calc R U . . .
C62 C 0.5572(7) -0.0712(5) 0.3268(5) 0.069(3) Uani 1 1 d . . . . .
H62A H 0.5779 -0.1141 0.3050 0.104 Uiso 1 1 calc R U . . .
H62B H 0.5575 -0.0799 0.3685 0.104 Uiso 1 1 calc R U . . .
H62C H 0.6090 -0.0305 0.3276 0.104 Uiso 1 1 calc R U . . .
C63 C 0.2532(6) -0.0997(4) 0.1392(3) 0.0410(16) Uani 1 1 d . . . . .
H63A H 0.3122 -0.1177 0.1222 0.062 Uiso 1 1 calc R U . . .
H63B H 0.2165 -0.0647 0.1142 0.062 Uiso 1 1 calc R U . . .
H63C H 0.2012 -0.1398 0.1397 0.062 Uiso 1 1 calc R U . . .
C64 C 0.0112(4) 0.1636(3) 0.1124(3) 0.0302(13) Uani 1 1 d . . . . .
C65 C -0.0150(5) 0.1626(4) 0.0487(3) 0.0349(14) Uani 1 1 d . . . . .
C66 C -0.0405(5) 0.2250(4) 0.0233(3) 0.0400(16) Uani 1 1 d . . . . .
H66 H -0.0558 0.2243 -0.0197 0.048 Uiso 1 1 calc R U . . .
C67 C -0.0442(5) 0.2894(4) 0.0597(4) 0.0399(16) Uani 1 1 d . . . . .
C68 C -0.0162(5) 0.2902(3) 0.1219(3) 0.0383(15) Uani 1 1 d . . . . .
H68 H -0.0156 0.3342 0.1468 0.046 Uiso 1 1 calc R U . . .
C69 C 0.0116(5) 0.2287(3) 0.1499(3) 0.0309(13) Uani 1 1 d . . . . .
C70 C -0.0157(6) 0.0946(4) 0.0071(4) 0.0470(18) Uani 1 1 d . . . . .
H70A H -0.0085 0.1066 -0.0328 0.071 Uiso 1 1 calc R U . . .
H70B H -0.0840 0.0656 0.0023 0.071 Uiso 1 1 calc R U . . .
H70C H 0.0451 0.0672 0.0246 0.071 Uiso 1 1 calc R U . . .
C71 C -0.0805(8) 0.3561(5) 0.0308(5) 0.067(3) Uani 1 1 d . . . . .
H71A H -0.0311 0.3976 0.0513 0.100 Uiso 1 1 calc R U . . .
H71B H -0.1541 0.3645 0.0348 0.100 Uiso 1 1 calc R U . . .
H71C H -0.0797 0.3493 -0.0124 0.100 Uiso 1 1 calc R U . . .
C72 C 0.0382(5) 0.2323(4) 0.2179(3) 0.0373(15) Uani 1 1 d . . . . .
H72A H 0.0103 0.2754 0.2351 0.056 Uiso 1 1 calc R U . . .
H72B H 0.1170 0.2343 0.2334 0.056 Uiso 1 1 calc R U . . .
H72C H 0.0047 0.1896 0.2297 0.056 Uiso 1 1 calc R U . . .
C73 C 0.5332(4) 0.2013(3) 0.0774(2) 0.0190(10) Uani 1 1 d . . . . .
C74 C 0.6306(4) 0.1667(3) 0.0865(2) 0.0247(11) Uani 1 1 d . . . . .
C75 C 0.6956(5) 0.1717(4) 0.0452(3) 0.0380(15) Uani 1 1 d . . . . .
H75 H 0.7608 0.1480 0.0509 0.046 Uiso 1 1 calc R U . . .
C76 C 0.6676(6) 0.2099(4) -0.0032(3) 0.0424(17) Uani 1 1 d . . . . .
H76 H 0.7136 0.2135 -0.0305 0.051 Uiso 1 1 calc R U . . .
C77 C 0.5721(5) 0.2432(4) -0.0121(3) 0.0351(14) Uani 1 1 d . . . . .
H77 H 0.5523 0.2690 -0.0463 0.042 Uiso 1 1 calc R U . . .
C78 C 0.5041(4) 0.2401(3) 0.0272(3) 0.0241(11) Uani 1 1 d . . . . .
C79 C 0.6696(4) 0.1283(3) 0.1409(2) 0.0231(11) Uani 1 1 d . . . . .
C80 C 0.6521(5) 0.0538(3) 0.1363(3) 0.0269(12) Uani 1 1 d . . . . .
C81 C 0.6967(5) 0.0190(4) 0.1864(3) 0.0349(14) Uani 1 1 d . . . . .
H81 H 0.6836 -0.0316 0.1839 0.042 Uiso 1 1 calc R U . . .
C82 C 0.7600(5) 0.0565(4) 0.2398(3) 0.0332(14) Uani 1 1 d . . . . .
C83 C 0.7742(5) 0.1298(4) 0.2429(3) 0.0322(13) Uani 1 1 d . . . . .
H83 H 0.8152 0.1561 0.2796 0.039 Uiso 1 1 calc R U . . .
C84 C 0.7315(4) 0.1670(3) 0.1948(3) 0.0261(11) Uani 1 1 d . . . . .
C85 C 0.5914(5) 0.0104(4) 0.0770(3) 0.0368(15) Uani 1 1 d . . . . .
H85A H 0.5575 -0.0340 0.0857 0.055 Uiso 1 1 calc R U . . .
H85B H 0.6423 -0.0014 0.0516 0.055 Uiso 1 1 calc R U . . .
H85C H 0.5353 0.0386 0.0555 0.055 Uiso 1 1 calc R U . . .
C86 C 0.8124(7) 0.0190(5) 0.2930(3) 0.053(2) Uani 1 1 d . . . . .
H86A H 0.8026 0.0452 0.3307 0.079 Uiso 1 1 calc R U . . .
H86B H 0.8900 0.0173 0.2948 0.079 Uiso 1 1 calc R U . . .
H86C H 0.7788 -0.0301 0.2881 0.079 Uiso 1 1 calc R U . . .
C87 C 0.7506(5) 0.2482(3) 0.2000(3) 0.0327(13) Uani 1 1 d . . . . .
H87A H 0.7938 0.2663 0.2407 0.049 Uiso 1 1 calc R U . . .
H87B H 0.6807 0.2696 0.1929 0.049 Uiso 1 1 calc R U . . .
H87C H 0.7894 0.2609 0.1696 0.049 Uiso 1 1 calc R U . . .
C88 C 0.4044(4) 0.2804(3) 0.0139(3) 0.0237(11) Uani 1 1 d . . . . .
C89 C 0.4018(5) 0.3481(3) 0.0461(3) 0.0269(12) Uani 1 1 d . . . . .
C90 C 0.3117(6) 0.3878(4) 0.0288(3) 0.0399(16) Uani 1 1 d . . . . .
H90 H 0.3086 0.4332 0.0508 0.048 Uiso 1 1 calc R U . . .
C91 C 0.2263(5) 0.3611(4) -0.0205(3) 0.0418(17) Uani 1 1 d . . . . .
C92 C 0.2303(5) 0.2940(4) -0.0508(3) 0.0388(16) Uani 1 1 d . . . . .
H92 H 0.1716 0.2754 -0.0837 0.047 Uiso 1 1 calc R U . . .
C93 C 0.3174(5) 0.2530(3) -0.0344(3) 0.0301(13) Uani 1 1 d . . . . .
C94 C 0.4958(6) 0.3801(4) 0.0969(3) 0.0422(17) Uani 1 1 d . . . . .
H94A H 0.4825 0.4293 0.1107 0.063 Uiso 1 1 calc R U . . .
H94B H 0.5625 0.3805 0.0823 0.063 Uiso 1 1 calc R U . . .
H94C H 0.5035 0.3512 0.1309 0.063 Uiso 1 1 calc R U . . .
C95 C 0.1346(7) 0.4077(6) -0.0403(5) 0.073(3) Uani 1 1 d . . . . .
H95A H 0.0736 0.3785 -0.0680 0.110 Uiso 1 1 calc R U . . .
H95B H 0.1591 0.4460 -0.0613 0.110 Uiso 1 1 calc R U . . .
H95C H 0.1116 0.4290 -0.0046 0.110 Uiso 1 1 calc R U . . .
C96 C 0.3184(6) 0.1804(4) -0.0697(3) 0.0429(17) Uani 1 1 d . . . . .
H96A H 0.2449 0.1644 -0.0935 0.064 Uiso 1 1 calc R U . . .
H96B H 0.3439 0.1456 -0.0414 0.064 Uiso 1 1 calc R U . . .
H96C H 0.3669 0.1839 -0.0972 0.064 Uiso 1 1 calc R U . . .
C97A C 0.4531(8) 0.5861(4) 0.0825(4) 0.065(3) Uani 0.75(2) 1 d G U P A 1
H97A H 0.4511 0.5457 0.0534 0.078 Uiso 0.75(2) 1 calc R U P A 1
C98A C 0.3580(5) 0.6070(5) 0.0970(5) 0.065(3) Uani 0.75(2) 1 d G U P A 1
H98A H 0.2909 0.5808 0.0778 0.078 Uiso 0.75(2) 1 calc R U P A 1
C99A C 0.3610(6) 0.6663(6) 0.1396(5) 0.065(3) Uani 0.75(2) 1 d G U P A 1
H99A H 0.2959 0.6806 0.1496 0.077 Uiso 0.75(2) 1 calc R U P A 1
C100 C 0.4591(8) 0.7046(5) 0.1677(4) 0.063(3) Uani 0.75(2) 1 d G U P A 1
H100 H 0.4612 0.7451 0.1968 0.076 Uiso 0.75(2) 1 calc R U P A 1
C101 C 0.5543(6) 0.6837(5) 0.1532(4) 0.066(3) Uani 0.75(2) 1 d G U P A 1
H101 H 0.6214 0.7099 0.1724 0.080 Uiso 0.75(2) 1 calc R U P A 1
C102 C 0.5513(6) 0.6245(5) 0.1106(5) 0.064(3) Uani 0.75(2) 1 d G U P A 1
H102 H 0.6164 0.6102 0.1006 0.077 Uiso 0.75(2) 1 calc R U P A 1
C97B C 0.504(2) 0.7265(14) 0.1703(12) 0.067(8) Uani 0.25(2) 1 d G U P A 2
H97B H 0.5350 0.7711 0.1929 0.081 Uiso 0.25(2) 1 calc R U P A 2
C98B C 0.394(2) 0.7087(18) 0.1593(13) 0.069(8) Uani 0.25(2) 1 d G U P A 2
H98B H 0.3485 0.7412 0.1744 0.082 Uiso 0.25(2) 1 calc R U P A 2
C99B C 0.3491(15) 0.6435(19) 0.1262(16) 0.070(8) Uani 0.25(2) 1 d G U P A 2
H99B H 0.2734 0.6313 0.1187 0.084 Uiso 0.25(2) 1 calc R U P A 2
C200 C 0.415(2) 0.5960(14) 0.1041(15) 0.073(8) Uani 0.25(2) 1 d G U P A 2
H200 H 0.3848 0.5514 0.0815 0.088 Uiso 0.25(2) 1 calc R U P A 2
C201 C 0.526(2) 0.6138(16) 0.1151(15) 0.071(8) Uani 0.25(2) 1 d G U P A 2
H201 H 0.5713 0.5813 0.1000 0.086 Uiso 0.25(2) 1 calc R U P A 2
C202 C 0.5707(15) 0.6790(18) 0.1482(15) 0.070(8) Uani 0.25(2) 1 d G U P A 2
H202 H 0.6464 0.6912 0.1557 0.084 Uiso 0.25(2) 1 calc R U P A 2

loop_
_atom_site_aniso_label
_atom_site_aniso_U_11
_atom_site_aniso_U_22
_atom_site_aniso_U_33
_atom_site_aniso_U_23
_atom_site_aniso_U_13
_atom_site_aniso_U_12
Bi1 0.02075(9) 0.02705(10) 0.02440(10) -0.00359(8) 0.00184(8) 0.00039(8)
Bi2 0.02922(11) 0.01923(10) 0.07157(18) -0.00709(11) 0.02805(12) -0.00353(8)
Bi3 0.03029(11) 0.03062(11) 0.02290(10) 0.00761(8) 0.00537(8) 0.00538(9)
P1 0.0197(6) 0.0224(6) 0.0214(7) 0.0019(5) 0.0052(5) 0.0038(5)
P2 0.0162(6) 0.0241(7) 0.0223(7) -0.0004(5) 0.0021(5) 0.0030(5)
Cl1 0.0407(8) 0.0286(7) 0.0469(9) 0.0026(7) 0.0164(7) -0.0029(6)
Cl2 0.0529(10) 0.0390(9) 0.0501(10) 0.0179(8) 0.0200(8) 0.0189(8)
Cl3 0.0372(9) 0.0368(9) 0.0860(15) -0.0147(9) 0.0189(9) -0.0030(7)
Cl4 0.0501(10) 0.0351(8) 0.0448(9) 0.0170(7) 0.0091(8) 0.0148(7)
Cl5 0.0476(10) 0.0621(11) 0.0330(8) 0.0078(8) 0.0176(7) 0.0008(8)
C1 0.028(3) 0.024(3) 0.024(3) 0.007(2) 0.010(2) 0.008(2)
C2 0.028(3) 0.026(3) 0.032(3) 0.010(2) 0.012(2) 0.008(2)
C3 0.048(4) 0.034(3) 0.050(4) 0.009(3) 0.031(3) 0.009(3)
C4 0.065(5) 0.042(4) 0.044(4) 0.006(3) 0.036(4) 0.011(4)
C5 0.063(5) 0.026(3) 0.034(3) 0.000(3) 0.026(3) 0.003(3)
C6 0.045(3) 0.017(2) 0.025(3) 0.005(2) 0.012(3) 0.005(2)
C7 0.018(2) 0.028(3) 0.036(3) 0.009(2) 0.012(2) 0.006(2)
C8 0.021(3) 0.025(3) 0.042(3) 0.014(2) 0.011(2) 0.000(2)
C9 0.029(3) 0.033(3) 0.052(4) 0.011(3) 0.015(3) -0.002(3)
C10 0.039(4) 0.048(4) 0.041(4) 0.007(3) 0.011(3) -0.003(3)
C11 0.028(3) 0.052(4) 0.038(4) 0.017(3) 0.005(3) 0.001(3)
C12 0.026(3) 0.041(4) 0.041(4) 0.017(3) 0.010(3) 0.006(3)
C13 0.034(3) 0.031(3) 0.047(4) 0.018(3) 0.010(3) 0.000(3)
C14 0.073(6) 0.061(6) 0.052(5) -0.004(4) 0.008(4) -0.019(5)
C15 0.034(3) 0.046(4) 0.052(4) 0.025(3) 0.005(3) 0.009(3)
C16 0.046(4) 0.020(3) 0.024(3) -0.002(2) 0.014(3) 0.003(2)
C17 0.059(4) 0.019(3) 0.024(3) 0.001(2) 0.013(3) 0.005(3)
C18 0.069(5) 0.017(3) 0.041(4) 0.001(3) 0.022(4) -0.005(3)
C19 0.057(4) 0.027(3) 0.040(4) -0.005(3) 0.023(3) -0.010(3)
C20 0.045(4) 0.041(4) 0.027(3) -0.004(3) 0.007(3) -0.006(3)
C21 0.048(4) 0.027(3) 0.023(3) -0.002(2) 0.010(3) 0.006(3)
C22 0.067(5) 0.027(3) 0.038(4) 0.010(3) 0.013(3) 0.007(3)
C23 0.072(6) 0.039(4) 0.084(7) 0.004(4) 0.032(5) -0.020(4)
C24 0.062(5) 0.031(3) 0.029(3) 0.002(3) 0.007(3) 0.003(3)
C25 0.017(2) 0.025(3) 0.026(3) -0.001(2) 0.003(2) 0.005(2)
C26 0.018(3) 0.038(3) 0.025(3) -0.002(2) 0.002(2) 0.005(2)
C27 0.021(3) 0.051(4) 0.041(4) -0.011(3) -0.002(3) 0.015(3)
C28 0.038(4) 0.045(4) 0.051(4) -0.009(3) -0.007(3) 0.019(3)
C29 0.034(3) 0.039(4) 0.035(3) -0.010(3) -0.001(3) 0.016(3)
C30 0.025(3) 0.028(3) 0.023(3) -0.004(2) 0.000(2) 0.007(2)
C31 0.012(2) 0.037(3) 0.029(3) 0.003(2) -0.001(2) 0.000(2)
C32 0.019(3) 0.042(4) 0.037(3) 0.009(3) 0.012(2) -0.001(2)
C33 0.023(3) 0.041(4) 0.055(4) 0.014(3) 0.010(3) -0.008(3)
C34 0.022(3) 0.037(3) 0.048(4) 0.004(3) -0.001(3) -0.012(3)
C35 0.024(3) 0.032(3) 0.030(3) -0.001(2) -0.003(2) -0.005(2)
C36 0.017(2) 0.030(3) 0.032(3) 0.008(2) 0.000(2) 0.000(2)
C37 0.036(4) 0.067(5) 0.041(4) 0.017(4) 0.016(3) 0.001(3)
C38 0.040(4) 0.040(4) 0.070(6) -0.001(4) 0.000(4) -0.016(3)
C39 0.037(3) 0.032(3) 0.036(3) 0.005(3) 0.001(3) 0.004(3)
C40 0.026(3) 0.023(3) 0.028(3) -0.005(2) -0.001(2) 0.007(2)
C41 0.037(3) 0.020(3) 0.041(4) -0.007(2) 0.005(3) 0.003(2)
C42 0.031(3) 0.020(3) 0.056(4) -0.006(3) 0.004(3) -0.004(2)
C43 0.029(3) 0.024(3) 0.056(4) -0.012(3) -0.009(3) 0.002(2)
C44 0.038(3) 0.025(3) 0.034(3) -0.006(3) -0.010(3) 0.007(3)
C45 0.030(3) 0.024(3) 0.031(3) -0.007(2) -0.001(2) 0.006(2)
C46 0.054(4) 0.034(4) 0.045(4) 0.001(3) 0.010(3) 0.002(3)
C47 0.039(4) 0.049(5) 0.073(6) -0.005(4) -0.015(4) -0.003(3)
C48 0.045(4) 0.045(4) 0.032(3) -0.001(3) 0.007(3) 0.004(3)
Bi4 0.01576(9) 0.02532(10) 0.02431(10) 0.00292(8) 0.00306(7) 0.00244(7)
Bi5 0.02317(10) 0.01978(9) 0.03541(12) 0.00343(8) 0.01204(8) 0.00339(7)
Bi6 0.02916(11) 0.02466(10) 0.02018(10) 0.00017(8) 0.00652(8) 0.00064(8)
P3 0.0199(6) 0.0191(6) 0.0257(7) -0.0003(5) 0.0083(5) -0.0007(5)
P4 0.0162(6) 0.0222(6) 0.0183(6) 0.0027(5) 0.0039(5) 0.0011(5)
Cl6 0.0303(7) 0.0252(6) 0.0329(7) -0.0007(5) 0.0109(6) 0.0051(5)
Cl7 0.0303(7) 0.0462(9) 0.0325(8) -0.0104(7) 0.0090(6) -0.0034(7)
Cl8 0.0348(8) 0.0315(8) 0.0463(9) 0.0135(7) 0.0116(7) 0.0073(6)
Cl9 0.0378(9) 0.0430(9) 0.0450(9) -0.0115(7) 0.0096(7) -0.0104(7)
Cl10 0.0369(8) 0.0548(10) 0.0281(7) 0.0026(7) 0.0143(6) 0.0046(7)
C49 0.021(3) 0.021(3) 0.036(3) -0.006(2) 0.013(2) -0.001(2)
C50 0.028(3) 0.023(3) 0.043(4) 0.001(2) 0.017(3) -0.001(2)
C51 0.036(3) 0.021(3) 0.069(5) 0.004(3) 0.026(3) -0.005(3)
C52 0.026(3) 0.025(3) 0.106(7) 0.001(4) 0.031(4) -0.006(3)
C53 0.021(3) 0.031(3) 0.088(6) 0.002(4) 0.017(3) 0.003(3)
C54 0.019(3) 0.023(3) 0.047(4) -0.002(3) 0.014(2) 0.000(2)
C55 0.035(3) 0.020(3) 0.035(3) 0.006(2) 0.009(3) -0.004(2)
C56 0.061(5) 0.020(3) 0.035(3) 0.001(3) 0.016(3) -0.010(3)
C57 0.061(5) 0.037(4) 0.039(4) 0.015(3) -0.001(4) -0.013(3)
C58 0.049(4) 0.035(4) 0.064(5) 0.023(4) 0.003(4) -0.008(3)
C59 0.041(4) 0.027(3) 0.059(5) 0.017(3) 0.012(3) 0.004(3)
C60 0.037(3) 0.021(3) 0.038(3) 0.007(2) 0.007(3) 0.000(2)
C61 0.087(6) 0.040(4) 0.048(5) -0.004(3) 0.030(4) -0.008(4)
C62 0.052(5) 0.059(5) 0.087(7) 0.040(5) -0.014(5) -0.005(4)
C63 0.044(4) 0.029(3) 0.050(4) -0.006(3) 0.016(3) 0.003(3)
C64 0.012(2) 0.027(3) 0.051(4) -0.002(3) 0.009(2) 0.003(2)
C65 0.014(2) 0.040(4) 0.048(4) -0.006(3) 0.007(2) -0.001(2)
C66 0.023(3) 0.058(4) 0.040(4) 0.006(3) 0.008(3) 0.006(3)
C67 0.029(3) 0.038(4) 0.055(4) 0.010(3) 0.014(3) 0.004(3)
C68 0.035(3) 0.025(3) 0.058(5) 0.002(3) 0.018(3) 0.004(3)
C69 0.022(3) 0.021(3) 0.051(4) -0.003(3) 0.014(3) 0.001(2)
C70 0.029(3) 0.048(4) 0.057(5) -0.015(4) 0.005(3) -0.001(3)
C71 0.079(7) 0.050(5) 0.077(6) 0.028(5) 0.022(5) 0.015(5)
C72 0.036(3) 0.031(3) 0.048(4) -0.001(3) 0.018(3) 0.008(3)
C73 0.019(2) 0.021(2) 0.017(2) 0.0039(19) 0.0046(19) 0.0019(19)
C74 0.022(3) 0.033(3) 0.020(3) 0.005(2) 0.005(2) 0.006(2)
C75 0.029(3) 0.055(4) 0.036(4) 0.015(3) 0.014(3) 0.017(3)
C76 0.038(4) 0.067(5) 0.033(3) 0.019(3) 0.021(3) 0.022(3)
C77 0.034(3) 0.047(4) 0.031(3) 0.017(3) 0.014(3) 0.011(3)
C78 0.024(3) 0.026(3) 0.023(3) 0.006(2) 0.007(2) 0.004(2)
C79 0.020(2) 0.031(3) 0.023(3) 0.008(2) 0.009(2) 0.009(2)
C80 0.024(3) 0.031(3) 0.029(3) 0.004(2) 0.011(2) 0.011(2)
C81 0.040(4) 0.032(3) 0.039(4) 0.008(3) 0.020(3) 0.016(3)
C82 0.033(3) 0.045(4) 0.028(3) 0.014(3) 0.012(3) 0.022(3)
C83 0.029(3) 0.042(4) 0.025(3) 0.003(3) 0.003(2) 0.013(3)
C84 0.019(2) 0.034(3) 0.026(3) 0.003(2) 0.005(2) 0.007(2)
C85 0.036(3) 0.041(4) 0.034(3) -0.009(3) 0.014(3) 0.004(3)
C86 0.061(5) 0.062(5) 0.041(4) 0.023(4) 0.011(4) 0.032(4)
C87 0.023(3) 0.032(3) 0.043(4) 0.003(3) 0.008(3) 0.003(2)
C88 0.016(2) 0.028(3) 0.027(3) 0.006(2) 0.003(2) 0.003(2)
C89 0.027(3) 0.021(3) 0.034(3) 0.009(2) 0.008(2) -0.005(2)
C90 0.041(4) 0.029(3) 0.052(4) 0.013(3) 0.011(3) 0.006(3)
C91 0.027(3) 0.053(4) 0.052(4) 0.030(4) 0.011(3) 0.016(3)
C92 0.023(3) 0.053(4) 0.034(3) 0.018(3) -0.009(3) -0.003(3)
C93 0.027(3) 0.036(3) 0.025(3) 0.011(2) -0.001(2) 0.000(2)
C94 0.041(4) 0.028(3) 0.048(4) 0.001(3) -0.004(3) -0.010(3)
C95 0.049(5) 0.086(7) 0.094(7) 0.049(6) 0.012(5) 0.040(5)
C96 0.058(5) 0.034(3) 0.028(3) -0.002(3) -0.003(3) -0.009(3)
C97A 0.064(5) 0.064(5) 0.081(6) 0.038(4) 0.036(4) 0.012(4)
C98A 0.060(5) 0.065(5) 0.082(6) 0.036(5) 0.030(4) 0.011(4)
C99A 0.066(5) 0.071(6) 0.073(5) 0.038(5) 0.034(4) 0.012(4)
C100 0.069(5) 0.073(5) 0.061(5) 0.038(4) 0.029(4) 0.013(4)
C101 0.066(5) 0.076(6) 0.068(5) 0.040(5) 0.022(5) 0.015(5)
C102 0.065(5) 0.064(5) 0.079(6) 0.045(4) 0.029(4) 0.014(4)
C97B 0.055(12) 0.098(15) 0.066(13) 0.049(11) 0.030(9) 0.016(10)
C98B 0.056(12) 0.099(15) 0.067(13) 0.047(11) 0.030(10) 0.014(10)
C99B 0.057(12) 0.098(15) 0.071(13) 0.048(12) 0.031(10) 0.013(10)
C200 0.061(12) 0.098(15) 0.074(13) 0.047(12) 0.028(10) 0.013(10)
C201 0.058(12) 0.098(15) 0.073(13) 0.048(12) 0.027(10) 0.018(10)
C202 0.056(12) 0.100(15) 0.068(13) 0.047(12) 0.028(10) 0.017(10)

loop_
_atom_type_symbol
_atom_type_description
_atom_type_scat_dispersion_real
_atom_type_scat_dispersion_imag
_atom_type_scat_source
C C 0.0033 0.0016 'International Tables Vol C Tables 4.2.6.8 and 6.1.1.4'
H H 0.0000 0.0000 'International Tables Vol C Tables 4.2.6.8 and 6.1.1.4'
N N 0.0061 0.0033 'International Tables Vol C Tables 4.2.6.8 and 6.1.1.4'
P P 0.1023 0.0942 'International Tables Vol C Tables 4.2.6.8 and 6.1.1.4'
Cl Cl 0.1484 0.1585 'International Tables Vol C Tables 4.2.6.8 and 6.1.1.4'
Bi Bi -4.1077 10.2566 'International Tables Vol C Tables 4.2.6.8 and 6.1.1.4'

loop_
_geom_angle_atom_site_label_1
_geom_angle_atom_site_label_2
_geom_angle_atom_site_label_3
_geom_angle
P2 Bi1 P1 77.41(4)
P2 Bi1 Cl1 89.60(5)
P1 Bi1 Cl1 87.96(5)
P2 Bi1 Bi2 46.43(3)
P1 Bi1 Bi2 46.27(3)
Cl1 Bi1 Bi2 116.24(4)
P1 Bi2 P2 78.67(4)
P1 Bi2 Cl2 87.53(5)
P2 Bi2 Cl2 89.55(5)
P1 Bi2 Bi1 47.24(3)
P2 Bi2 Bi1 47.11(3)
Cl2 Bi2 Bi1 59.62(4)
Cl4 Bi3 Cl3 94.12(6)
Cl4 Bi3 Cl5 96.15(6)
Cl3 Bi3 Cl5 99.43(7)
Cl4 Bi3 P1 97.49(5)
Cl3 Bi3 P1 84.20(6)
Cl5 Bi3 P1 165.59(5)
Cl4 Bi3 P2 160.51(5)
Cl3 Bi3 P2 83.63(6)
Cl5 Bi3 P2 103.33(5)
P1 Bi3 P2 63.03(4)
C1 P1 Bi2 107.46(18)
C1 P1 Bi1 111.03(19)
Bi2 P1 Bi1 86.49(4)
C1 P1 Bi3 153.83(18)
Bi2 P1 Bi3 91.77(4)
Bi1 P1 Bi3 87.17(4)
C25 P2 Bi2 109.09(19)
C25 P2 Bi1 111.67(18)
Bi2 P2 Bi1 86.45(4)
C25 P2 Bi3 153.47(19)
Bi2 P2 Bi3 90.66(4)
Bi1 P2 Bi3 86.36(4)
C6 C1 C2 119.0(5)
C6 C1 P1 120.8(4)
C2 C1 P1 120.0(4)
C3 C2 C1 119.1(6)
C3 C2 C7 119.2(6)
C1 C2 C7 121.7(5)
C4 C3 C2 122.1(7)
C4 C3 H3 119.0
C2 C3 H3 119.0
C3 C4 C5 119.2(6)
C3 C4 H4 120.4
C5 C4 H4 120.4
C6 C5 C4 121.0(6)
C6 C5 H5 119.5
C4 C5 H5 119.5
C5 C6 C1 119.5(6)
C5 C6 C16 116.9(5)
C1 C6 C16 123.5(5)
C12 C7 C8 119.1(6)
C12 C7 C2 120.3(5)
C8 C7 C2 120.6(5)
C9 C8 C7 118.3(6)
C9 C8 C13 121.4(5)
C7 C8 C13 120.2(6)
C10 C9 C8 122.7(6)
C10 C9 H9 118.6
C8 C9 H9 118.6
C9 C10 C11 117.7(7)
C9 C10 C14 122.0(7)
C11 C10 C14 120.2(7)
C12 C11 C10 122.4(6)
C12 C11 H11 118.8
C10 C11 H11 118.8
C11 C12 C7 119.6(6)
C11 C12 C15 119.3(6)
C7 C12 C15 121.1(6)
C8 C13 H13A 109.5
C8 C13 H13B 109.5
H13A C13 H13B 109.5
C8 C13 H13C 109.5
H13A C13 H13C 109.5
H13B C13 H13C 109.5
C10 C14 H14A 109.5
C10 C14 H14B 109.5
H14A C14 H14B 109.5
C10 C14 H14C 109.5
H14A C14 H14C 109.5
H14B C14 H14C 109.5
C12 C15 H15A 109.5
C12 C15 H15B 109.5
H15A C15 H15B 109.5
C12 C15 H15C 109.5
H15A C15 H15C 109.5
H15B C15 H15C 109.5
C21 C16 C17 120.0(6)
C21 C16 C6 120.5(5)
C17 C16 C6 119.2(6)
C18 C17 C16 118.7(6)
C18 C17 C22 119.3(6)
C16 C17 C22 122.0(6)
C17 C18 C19 122.5(6)
C17 C18 H18 118.8
C19 C18 H18 118.8
C20 C19 C18 118.5(6)
C20 C19 C23 121.8(8)
C18 C19 C23 119.7(7)
C19 C20 C21 121.6(7)
C19 C20 H20 119.2
C21 C20 H20 119.2
C16 C21 C20 118.8(6)
C16 C21 C24 121.4(6)
C20 C21 C24 119.8(6)
C17 C22 H22A 109.5
C17 C22 H22B 109.5
H22A C22 H22B 109.5
C17 C22 H22C 109.5
H22A C22 H22C 109.5
H22B C22 H22C 109.5
C19 C23 H23A 109.5
C19 C23 H23B 109.5
H23A C23 H23B 109.5
C19 C23 H23C 109.5
H23A C23 H23C 109.5
H23B C23 H23C 109.5
C21 C24 H24A 109.5
C21 C24 H24B 109.5
H24A C24 H24B 109.5
C21 C24 H24C 109.5
H24A C24 H24C 109.5
H24B C24 H24C 109.5
C26 C25 C30 119.5(5)
C26 C25 P2 123.5(4)
C30 C25 P2 116.9(4)
C27 C26 C25 119.0(6)
C27 C26 C31 117.3(5)
C25 C26 C31 123.6(5)
C28 C27 C26 121.5(6)
C28 C27 H27 119.2
C26 C27 H27 119.2
C27 C28 C29 119.8(6)
C27 C28 H28 120.1
C29 C28 H28 120.1
C28 C29 C30 120.7(6)
C28 C29 H29 119.7
C30 C29 H29 119.7
C29 C30 C25 119.4(5)
C29 C30 C40 119.3(5)
C25 C30 C40 121.3(5)
C32 C31 C36 119.8(6)
C32 C31 C26 121.2(5)
C36 C31 C26 119.0(5)
C31 C32 C33 118.3(6)
C31 C32 C37 122.1(6)
C33 C32 C37 119.6(6)
C34 C33 C32 122.4(6)
C34 C33 H33 118.8
C32 C33 H33 118.8
C33 C34 C35 118.5(6)
C33 C34 C38 121.7(6)
C35 C34 C38 119.7(7)
C36 C35 C34 121.2(6)
C36 C35 H35 119.4
C34 C35 H35 119.4
C35 C36 C31 119.8(5)
C35 C36 C39 118.9(6)
C31 C36 C39 121.3(5)
C32 C37 H37A 109.5
C32 C37 H37B 109.5
H37A C37 H37B 109.5
C32 C37 H37C 109.5
H37A C37 H37C 109.5
H37B C37 H37C 109.5
C34 C38 H38A 109.5
C34 C38 H38B 109.5
H38A C38 H38B 109.5
C34 C38 H38C 109.5
H38A C38 H38C 109.5
H38B C38 H38C 109.5
C36 C39 H39A 109.5
C36 C39 H39B 109.5
H39A C39 H39B 109.5
C36 C39 H39C 109.5
H39A C39 H39C 109.5
H39B C39 H39C 109.5
C41 C40 C45 120.7(6)
C41 C40 C30 120.2(6)
C45 C40 C30 119.1(6)
C40 C41 C42 118.3(6)
C40 C41 C46 121.8(6)
C42 C41 C46 119.9(6)
C43 C42 C41 122.0(7)
C43 C42 H42 119.0
C41 C42 H42 119.0
C42 C43 C44 118.6(6)
C42 C43 C47 121.7(7)
C44 C43 C47 119.7(7)
C43 C44 C45 121.9(6)
C43 C44 H44 119.1
C45 C44 H44 119.1
C44 C45 C40 118.4(6)
C44 C45 C48 119.6(6)
C40 C45 C48 122.0(6)
C41 C46 H46A 109.5
C41 C46 H46B 109.5
H46A C46 H46B 109.5
C41 C46 H46C 109.5
H46A C46 H46C 109.5
H46B C46 H46C 109.5
C43 C47 H47A 109.5
C43 C47 H47B 109.5
H47A C47 H47B 109.5
C43 C47 H47C 109.5
H47A C47 H47C 109.5
H47B C47 H47C 109.5
C45 C48 H48A 109.5
C45 C48 H48B 109.5
H48A C48 H48B 109.5
C45 C48 H48C 109.5
H48A C48 H48C 109.5
H48B C48 H48C 109.5
Cl6 Bi4 P4 87.95(4)
Cl6 Bi4 P3 88.79(4)
P4 Bi4 P3 76.87(4)
Cl6 Bi4 Bi5 115.27(3)
P4 Bi4 Bi5 45.98(3)
P3 Bi4 Bi5 45.84(3)
Cl7 Bi5 P3 87.43(5)
Cl7 Bi5 P4 89.67(5)
P3 Bi5 P4 78.15(4)
Cl7 Bi5 Bi4 60.12(4)
P3 Bi5 Bi4 46.91(3)
P4 Bi5 Bi4 46.58(3)
Cl10 Bi6 Cl9 95.71(6)
Cl10 Bi6 Cl8 99.00(6)
Cl9 Bi6 Cl8 91.71(6)
Cl10 Bi6 P4 156.14(5)
Cl9 Bi6 P4 107.96(5)
Cl8 Bi6 P4 83.55(5)
Cl10 Bi6 P3 93.38(5)
Cl9 Bi6 P3 168.74(5)
Cl8 Bi6 P3 80.29(5)
P4 Bi6 P3 63.50(4)
C49 P3 Bi5 106.49(18)
C49 P3 Bi4 111.3(2)
Bi5 P3 Bi4 87.24(4)
C49 P3 Bi6 155.92(19)
Bi5 P3 Bi6 88.38(4)
Bi4 P3 Bi6 87.74(4)
C73 P4 Bi5 109.72(17)
C73 P4 Bi4 113.73(17)
Bi5 P4 Bi4 87.44(4)
C73 P4 Bi6 149.78(17)
Bi5 P4 Bi6 89.66(4)
Bi4 P4 Bi6 89.35(4)
C54 C49 C50 120.0(5)
C54 C49 P3 121.7(4)
C50 C49 P3 118.2(4)
C51 C50 C49 118.9(6)
C51 C50 C55 117.8(6)
C49 C50 C55 123.3(5)
C52 C51 C50 121.1(6)
C52 C51 H51 119.5
C50 C51 H51 119.5
C53 C52 C51 119.5(6)
C53 C52 H52 120.3
C51 C52 H52 120.3
C52 C53 C54 122.2(6)
C52 C53 H53 118.9
C54 C53 H53 118.9
C53 C54 C49 118.4(6)
C53 C54 C64 117.3(6)
C49 C54 C64 124.3(5)
C60 C55 C56 118.9(6)
C60 C55 C50 119.6(6)
C56 C55 C50 121.4(6)
C57 C56 C55 119.4(7)
C57 C56 C61 120.5(7)
C55 C56 C61 120.0(7)
C58 C57 C56 122.2(7)
C58 C57 H57 118.9
C56 C57 H57 118.9
C57 C58 C59 118.2(7)
C57 C58 C62 121.1(8)
C59 C58 C62 120.6(9)
C58 C59 C60 121.6(7)
C58 C59 H59 119.2
C60 C59 H59 119.2
C55 C60 C59 119.3(6)
C55 C60 C63 122.2(6)
C59 C60 C63 118.5(6)
C56 C61 H61A 109.5
C56 C61 H61B 109.5
H61A C61 H61B 109.5
C56 C61 H61C 109.5
H61A C61 H61C 109.5
H61B C61 H61C 109.5
C58 C62 H62A 109.5
C58 C62 H62B 109.5
H62A C62 H62B 109.5
C58 C62 H62C 109.5
H62A C62 H62C 109.5
H62B C62 H62C 109.5
C60 C63 H63A 109.5
C60 C63 H63B 109.5
H63A C63 H63B 109.5
C60 C63 H63C 109.5
H63A C63 H63C 109.5
H63B C63 H63C 109.5
C65 C64 C69 119.6(6)
C65 C64 C54 120.1(6)
C69 C64 C54 120.0(6)
C66 C65 C64 119.9(6)
C66 C65 C70 118.7(7)
C64 C65 C70 121.4(6)
C65 C66 C67 121.1(7)
C65 C66 H66 119.4
C67 C66 H66 119.4
C68 C67 C66 118.6(6)
C68 C67 C71 121.0(7)
C66 C67 C71 120.4(7)
C67 C68 C69 122.4(6)
C67 C68 H68 118.8
C69 C68 H68 118.8
C68 C69 C64 118.3(6)
C68 C69 C72 120.1(6)
C64 C69 C72 121.6(6)
C65 C70 H70A 109.5
C65 C70 H70B 109.5
H70A C70 H70B 109.5
C65 C70 H70C 109.5
H70A C70 H70C 109.5
H70B C70 H70C 109.5
C67 C71 H71A 109.5
C67 C71 H71B 109.5
H71A C71 H71B 109.5
C67 C71 H71C 109.5
H71A C71 H71C 109.5
H71B C71 H71C 109.5
C69 C72 H72A 109.5
C69 C72 H72B 109.5
H72A C72 H72B 109.5
C69 C72 H72C 109.5
H72A C72 H72C 109.5
H72B C72 H72C 109.5
C78 C73 C74 119.4(5)
C78 C73 P4 122.8(4)
C74 C73 P4 117.5(4)
C75 C74 C73 118.9(5)
C75 C74 C79 118.9(5)
C73 C74 C79 122.1(5)
C76 C75 C74 121.5(6)
C76 C75 H75 119.2
C74 C75 H75 119.2
C75 C76 C77 119.3(6)
C75 C76 H76 120.3
C77 C76 H76 120.3
C76 C77 C78 121.9(6)
C76 C77 H77 119.1
C78 C77 H77 119.1
C77 C78 C73 118.9(5)
C77 C78 C88 116.9(5)
C73 C78 C88 124.1(5)
C80 C79 C84 120.3(5)
C80 C79 C74 120.0(5)
C84 C79 C74 119.4(5)
C81 C80 C79 118.7(6)
C81 C80 C85 120.0(6)
C79 C80 C85 121.1(5)
C82 C81 C80 121.6(6)
C82 C81 H81 119.2
C80 C81 H81 119.2
C83 C82 C81 117.9(6)
C83 C82 C86 120.1(7)
C81 C82 C86 121.9(7)
C82 C83 C84 122.8(6)
C82 C83 H83 118.6
C84 C83 H83 118.6
C83 C84 C79 118.6(6)
C83 C84 C87 121.0(6)
C79 C84 C87 120.4(5)
C80 C85 H85A 109.5
C80 C85 H85B 109.5
H85A C85 H85B 109.5
C80 C85 H85C 109.5
H85A C85 H85C 109.5
H85B C85 H85C 109.5
C82 C86 H86A 109.5
C82 C86 H86B 109.5
H86A C86 H86B 109.5
C82 C86 H86C 109.5
H86A C86 H86C 109.5
H86B C86 H86C 109.5
C84 C87 H87A 109.5
C84 C87 H87B 109.5
H87A C87 H87B 109.5
C84 C87 H87C 109.5
H87A C87 H87C 109.5
H87B C87 H87C 109.5
C93 C88 C89 120.2(5)
C93 C88 C78 119.4(5)
C89 C88 C78 120.2(5)
C90 C89 C88 119.1(6)
C90 C89 C94 119.4(6)
C88 C89 C94 121.4(5)
C91 C90 C89 120.5(7)
C91 C90 H90 119.7
C89 C90 H90 119.7
C92 C91 C90 119.1(6)
C92 C91 C95 122.1(7)
C90 C91 C95 118.8(8)
C91 C92 C93 121.8(6)
C91 C92 H92 119.1
C93 C92 H92 119.1
C92 C93 C88 119.2(6)
C92 C93 C96 119.6(6)
C88 C93 C96 121.2(6)
C89 C94 H94A 109.5
C89 C94 H94B 109.5
H94A C94 H94B 109.5
C89 C94 H94C 109.5
H94A C94 H94C 109.5
H94B C94 H94C 109.5
C91 C95 H95A 109.5
C91 C95 H95B 109.5
H95A C95 H95B 109.5
C91 C95 H95C 109.5
H95A C95 H95C 109.5
H95B C95 H95C 109.5
C93 C96 H96A 109.5
C93 C96 H96B 109.5
H96A C96 H96B 109.5
C93 C96 H96C 109.5
H96A C96 H96C 109.5
H96B C96 H96C 109.5
C98A C97A C102 120.0
C98A C97A H97A 120.0
C102 C97A H97A 120.0
C99A C98A C97A 120.0
C99A C98A H98A 120.0
C97A C98A H98A 120.0
C98A C99A C100 120.0
C98A C99A H99A 120.0
C100 C99A H99A 120.0
C99A C100 C101 120.0
C99A C100 H100 120.0
C101 C100 H100 120.0
C102 C101 C100 120.0
C102 C101 H101 120.0
C100 C101 H101 120.0
C101 C102 C97A 120.0
C101 C102 H102 120.0
C97A C102 H102 120.0
C98B C97B C202 120.0
C98B C97B H97B 120.0
C202 C97B H97B 120.0
C97B C98B C99B 120.0
C97B C98B H98B 120.0
C99B C98B H98B 120.0
C200 C99B C98B 120.0
C200 C99B H99B 120.0
C98B C99B H99B 120.0
C99B C200 C201 120.0
C99B C200 H200 120.0
C201 C200 H200 120.0
C202 C201 C200 120.0
C202 C201 H201 120.0
C200 C201 H201 120.0
C201 C202 C97B 120.0
C201 C202 H202 120.0
C97B C202 H202 120.0

loop_
_geom_bond_atom_site_label_1
_geom_bond_atom_site_label_2
_geom_bond_distance
Bi1 P2 2.6449(14)
Bi1 P1 2.6505(14)
Bi1 Cl1 2.6546(16)
Bi1 Bi2 3.6030(3)
Bi2 P1 2.6085(14)
Bi2 P2 2.6157(14)
Bi2 Cl2 2.620(2)
Bi3 Cl4 2.4957(16)
Bi3 Cl3 2.5159(18)
Bi3 Cl5 2.5170(17)
Bi3 P1 3.1456(14)
Bi3 P2 3.1890(14)
P1 C1 1.832(6)
P2 C25 1.844(5)
C1 C6 1.414(8)
C1 C2 1.414(8)
C2 C3 1.387(9)
C2 C7 1.488(9)
C3 C4 1.367(11)
C3 H3 0.9500
C4 C5 1.392(10)
C4 H4 0.9500
C5 C6 1.385(8)
C5 H5 0.9500
C6 C16 1.499(9)
C7 C12 1.407(9)
C7 C8 1.416(8)
C8 C9 1.391(9)
C8 C13 1.505(9)
C9 C10 1.380(10)
C9 H9 0.9500
C10 C11 1.382(10)
C10 C14 1.513(11)
C11 C12 1.374(10)
C11 H11 0.9500
C12 C15 1.514(9)
C13 H13A 0.9800
C13 H13B 0.9800
C13 H13C 0.9800
C14 H14A 0.9800
C14 H14B 0.9800
C14 H14C 0.9800
C15 H15A 0.9800
C15 H15B 0.9800
C15 H15C 0.9800
C16 C21 1.405(9)
C16 C17 1.410(8)
C17 C18 1.383(10)
C17 C22 1.497(10)
C18 C19 1.387(11)
C18 H18 0.9500
C19 C20 1.376(10)
C19 C23 1.511(10)
C20 C21 1.409(9)
C20 H20 0.9500
C21 C24 1.507(9)
C22 H22A 0.9800
C22 H22B 0.9800
C22 H22C 0.9800
C23 H23A 0.9800
C23 H23B 0.9800
C23 H23C 0.9800
C24 H24A 0.9800
C24 H24B 0.9800
C24 H24C 0.9800
C25 C26 1.405(7)
C25 C30 1.414(8)
C26 C27 1.393(8)
C26 C31 1.487(8)
C27 C28 1.372(10)
C27 H27 0.9500
C28 C29 1.389(9)
C28 H28 0.9500
C29 C30 1.390(8)
C29 H29 0.9500
C30 C40 1.496(8)
C31 C32 1.403(9)
C31 C36 1.408(8)
C32 C33 1.409(10)
C32 C37 1.493(9)
C33 C34 1.374(10)
C33 H33 0.9500
C34 C35 1.395(9)
C34 C38 1.507(10)
C35 C36 1.389(8)
C35 H35 0.9500
C36 C39 1.508(8)
C37 H37A 0.9800
C37 H37B 0.9800
C37 H37C 0.9800
C38 H38A 0.9800
C38 H38B 0.9800
C38 H38C 0.9800
C39 H39A 0.9800
C39 H39B 0.9800
C39 H39C 0.9800
C40 C41 1.389(9)
C40 C45 1.401(9)
C41 C42 1.403(9)
C41 C46 1.509(10)
C42 C43 1.368(10)
C42 H42 0.9500
C43 C44 1.380(10)
C43 C47 1.517(9)
C44 C45 1.392(8)
C44 H44 0.9500
C45 C48 1.508(10)
C46 H46A 0.9800
C46 H46B 0.9800
C46 H46C 0.9800
C47 H47A 0.9800
C47 H47B 0.9800
C47 H47C 0.9800
C48 H48A 0.9800
C48 H48B 0.9800
C48 H48C 0.9800
Bi4 Cl6 2.6059(14)
Bi4 P4 2.6437(13)
Bi4 P3 2.6583(14)
Bi4 Bi5 3.6359(3)
Bi5 Cl7 2.5975(16)
Bi5 P3 2.6116(14)
Bi5 P4 2.6171(14)
Bi6 Cl10 2.4954(15)
Bi6 Cl9 2.5057(16)
Bi6 Cl8 2.5190(15)
Bi6 P4 3.0992(14)
Bi6 P3 3.1630(14)
P3 C49 1.842(6)
P4 C73 1.821(5)
C49 C54 1.404(8)
C49 C50 1.419(8)
C50 C51 1.391(8)
C50 C55 1.488(9)
C51 C52 1.383(10)
C51 H51 0.9500
C52 C53 1.373(10)
C52 H52 0.9500
C53 C54 1.392(8)
C53 H53 0.9500
C54 C64 1.497(9)
C55 C60 1.394(9)
C55 C56 1.409(9)
C56 C57 1.392(11)
C56 C61 1.510(11)
C57 C58 1.370(12)
C57 H57 0.9500
C58 C59 1.381(11)
C58 C62 1.517(11)
C59 C60 1.410(9)
C59 H59 0.9500
C60 C63 1.500(9)
C61 H61A 0.9800
C61 H61B 0.9800
C61 H61C 0.9800
C62 H62A 0.9800
C62 H62B 0.9800
C62 H62C 0.9800
C63 H63A 0.9800
C63 H63B 0.9800
C63 H63C 0.9800
C64 C65 1.409(10)
C64 C69 1.414(8)
C65 C66 1.381(10)
C65 C70 1.508(9)
C66 C67 1.401(10)
C66 H66 0.9500
C67 C68 1.376(10)
C67 C71 1.519(10)
C68 C69 1.399(9)
C68 H68 0.9500
C69 C72 1.499(10)
C70 H70A 0.9800
C70 H70B 0.9800
C70 H70C 0.9800
C71 H71A 0.9800
C71 H71B 0.9800
C71 H71C 0.9800
C72 H72A 0.9800
C72 H72B 0.9800
C72 H72C 0.9800
C73 C78 1.407(7)
C73 C74 1.411(7)
C74 C75 1.394(8)
C74 C79 1.496(7)
C75 C76 1.367(9)
C75 H75 0.9500
C76 C77 1.376(9)
C76 H76 0.9500
C77 C78 1.384(8)
C77 H77 0.9500
C78 C88 1.496(7)
C79 C80 1.395(8)
C79 C84 1.401(8)
C80 C81 1.394(9)
C80 C85 1.519(8)
C81 C82 1.392(10)
C81 H81 0.9500
C82 C83 1.372(9)
C82 C86 1.502(9)
C83 C84 1.379(8)
C83 H83 0.9500
C84 C87 1.520(8)
C85 H85A 0.9800
C85 H85B 0.9800
C85 H85C 0.9800
C86 H86A 0.9800
C86 H86B 0.9800
C86 H86C 0.9800
C87 H87A 0.9800
C87 H87B 0.9800
C87 H87C 0.9800
C88 C93 1.400(8)
C88 C89 1.404(8)
C89 C90 1.400(9)
C89 C94 1.508(8)
C90 C91 1.400(10)
C90 H90 0.9500
C91 C92 1.380(11)
C91 C95 1.507(10)
C92 C93 1.383(9)
C92 H92 0.9500
C93 C96 1.511(9)
C94 H94A 0.9800
C94 H94B 0.9800
C94 H94C 0.9800
C95 H95A 0.9800
C95 H95B 0.9800
C95 H95C 0.9800
C96 H96A 0.9800
C96 H96B 0.9800
C96 H96C 0.9800
C97A C98A 1.3900
C97A C102 1.3900
C97A H97A 0.9500
C98A C99A 1.3900
C98A H98A 0.9500
C99A C100 1.3900
C99A H99A 0.9500
C100 C101 1.3900
C100 H100 0.9500
C101 C102 1.3900
C101 H101 0.9500
C102 H102 0.9500
C97B C98B 1.3900
C97B C202 1.3900
C97B H97B 0.9500
C98B C99B 1.3900
C98B H98B 0.9500
C99B C200 1.3900
C99B H99B 0.9500
C200 C201 1.3900
C200 H200 0.9500
C201 C202 1.3900
C201 H201 0.9500
C202 H202 0.9500

loop_
_geom_torsion_atom_site_label_1
_geom_torsion_atom_site_label_2
_geom_torsion_atom_site_label_3
_geom_torsion_atom_site_label_4
_geom_torsion
Bi2 P1 C1 C6 133.0(4)
Bi1 P1 C1 C6 40.0(5)
Bi3 P1 C1 C6 -91.5(6)
Bi2 P1 C1 C2 -50.6(5)
Bi1 P1 C1 C2 -143.6(4)
Bi3 P1 C1 C2 84.9(6)
C6 C1 C2 C3 -2.5(8)
P1 C1 C2 C3 -178.9(5)
C6 C1 C2 C7 176.3(5)
P1 C1 C2 C7 -0.1(7)
C1 C2 C3 C4 0.3(10)
C7 C2 C3 C4 -178.5(6)
C2 C3 C4 C5 1.5(11)
C3 C4 C5 C6 -1.0(11)
C4 C5 C6 C1 -1.2(10)
C4 C5 C6 C16 176.4(6)
C2 C1 C6 C5 2.9(8)
P1 C1 C6 C5 179.3(5)
C2 C1 C6 C16 -174.5(5)
P1 C1 C6 C16 1.9(8)
C3 C2 C7 C12 105.2(7)
C1 C2 C7 C12 -73.6(7)
C3 C2 C7 C8 -71.6(8)
C1 C2 C7 C8 109.6(6)
C12 C7 C8 C9 3.8(8)
C2 C7 C8 C9 -179.3(5)
C12 C7 C8 C13 -176.4(5)
C2 C7 C8 C13 0.5(8)
C7 C8 C9 C10 -2.1(9)
C13 C8 C9 C10 178.1(6)
C8 C9 C10 C11 -0.5(10)
C8 C9 C10 C14 -177.9(7)
C9 C10 C11 C12 1.4(11)
C14 C10 C11 C12 178.8(7)
C10 C11 C12 C7 0.4(10)
C10 C11 C12 C15 -178.3(6)
C8 C7 C12 C11 -3.0(9)
C2 C7 C12 C11 -179.9(6)
C8 C7 C12 C15 175.6(6)
C2 C7 C12 C15 -1.3(9)
C5 C6 C16 C21 72.4(8)
C1 C6 C16 C21 -110.2(7)
C5 C6 C16 C17 -101.3(7)
C1 C6 C16 C17 76.2(8)
C21 C16 C17 C18 1.9(9)
C6 C16 C17 C18 175.6(6)
C21 C16 C17 C22 -179.7(6)
C6 C16 C17 C22 -6.0(9)
C16 C17 C18 C19 -2.2(10)
C22 C17 C18 C19 179.4(6)
C17 C18 C19 C20 1.0(10)
C17 C18 C19 C23 -179.4(7)
C18 C19 C20 C21 0.5(10)
C23 C19 C20 C21 -179.2(7)
C17 C16 C21 C20 -0.6(9)
C6 C16 C21 C20 -174.2(6)
C17 C16 C21 C24 179.2(6)
C6 C16 C21 C24 5.6(9)
C19 C20 C21 C16 -0.7(10)
C19 C20 C21 C24 179.5(6)
Bi2 P2 C25 C26 -120.9(5)
Bi1 P2 C25 C26 -27.0(6)
Bi3 P2 C25 C26 103.0(6)
Bi2 P2 C25 C30 62.2(5)
Bi1 P2 C25 C30 156.0(4)
Bi3 P2 C25 C30 -73.9(6)
C30 C25 C26 C27 0.2(9)
P2 C25 C26 C27 -176.6(5)
C30 C25 C26 C31 -178.0(6)
P2 C25 C26 C31 5.1(9)
C25 C26 C27 C28 -1.7(11)
C31 C26 C27 C28 176.7(7)
C26 C27 C28 C29 1.6(12)
C27 C28 C29 C30 0.1(12)
C28 C29 C30 C25 -1.5(11)
C28 C29 C30 C40 177.8(7)
C26 C25 C30 C29 1.4(9)
P2 C25 C30 C29 178.4(5)
C26 C25 C30 C40 -177.9(6)
P2 C25 C30 C40 -0.9(8)
C27 C26 C31 C32 108.6(7)
C25 C26 C31 C32 -73.1(8)
C27 C26 C31 C36 -69.9(8)
C25 C26 C31 C36 108.4(7)
C36 C31 C32 C33 -1.1(8)
C26 C31 C32 C33 -179.6(5)
C36 C31 C32 C37 178.1(6)
C26 C31 C32 C37 -0.4(9)
C31 C32 C33 C34 0.3(9)
C37 C32 C33 C34 -178.9(6)
C32 C33 C34 C35 -0.5(10)
C32 C33 C34 C38 177.6(6)
C33 C34 C35 C36 1.5(10)
C38 C34 C35 C36 -176.7(6)
C34 C35 C36 C31 -2.2(9)
C34 C35 C36 C39 178.0(6)
C32 C31 C36 C35 2.0(8)
C26 C31 C36 C35 -179.4(5)
C32 C31 C36 C39 -178.2(5)
C26 C31 C36 C39 0.3(8)
C29 C30 C40 C41 78.5(8)
C25 C30 C40 C41 -102.2(7)
C29 C30 C40 C45 -99.5(7)
C25 C30 C40 C45 79.8(7)
C45 C40 C41 C42 -4.7(9)
C30 C40 C41 C42 177.3(5)
C45 C40 C41 C46 175.1(6)
C30 C40 C41 C46 -2.9(9)
C40 C41 C42 C43 2.1(9)
C46 C41 C42 C43 -177.7(6)
C41 C42 C43 C44 1.3(10)
C41 C42 C43 C47 -179.0(6)
C42 C43 C44 C45 -2.2(9)
C47 C43 C44 C45 178.0(6)
C43 C44 C45 C40 -0.3(9)
C43 C44 C45 C48 178.4(6)
C41 C40 C45 C44 3.9(8)
C30 C40 C45 C44 -178.1(5)
C41 C40 C45 C48 -174.8(6)
C30 C40 C45 C48 3.2(8)
Bi5 P3 C49 C54 -127.8(5)
Bi4 P3 C49 C54 -34.3(5)
Bi6 P3 C49 C54 106.0(6)
Bi5 P3 C49 C50 55.8(5)
Bi4 P3 C49 C50 149.3(4)
Bi6 P3 C49 C50 -70.4(7)
C54 C49 C50 C51 0.6(9)
P3 C49 C50 C51 177.0(5)
C54 C49 C50 C55 -179.3(6)
P3 C49 C50 C55 -2.8(8)
C49 C50 C51 C52 0.7(10)
C55 C50 C51 C52 -179.5(7)
C50 C51 C52 C53 -1.7(12)
C51 C52 C53 C54 1.4(13)
C52 C53 C54 C49 -0.1(11)
C52 C53 C54 C64 178.5(7)
C50 C49 C54 C53 -0.9(9)
P3 C49 C54 C53 -177.2(5)
C50 C49 C54 C64 -179.4(6)
P3 C49 C54 C64 4.3(9)
C51 C50 C55 C60 76.5(8)
C49 C50 C55 C60 -103.6(7)
C51 C50 C55 C56 -101.1(7)
C49 C50 C55 C56 78.8(8)
C60 C55 C56 C57 4.3(9)
C50 C55 C56 C57 -178.1(6)
C60 C55 C56 C61 -174.9(6)
C50 C55 C56 C61 2.8(9)
C55 C56 C57 C58 0.7(10)
C61 C56 C57 C58 179.8(7)
C56 C57 C58 C59 -4.6(10)
C56 C57 C58 C62 173.9(7)
C57 C58 C59 C60 3.6(10)
C62 C58 C59 C60 -175.0(6)
C56 C55 C60 C59 -5.2(9)
C50 C55 C60 C59 177.1(5)
C56 C55 C60 C63 174.5(6)
C50 C55 C60 C63 -3.1(9)
C58 C59 C60 C55 1.3(10)
C58 C59 C60 C63 -178.4(6)
C53 C54 C64 C65 -68.6(8)
C49 C54 C64 C65 109.9(7)
C53 C54 C64 C69 106.3(7)
C49 C54 C64 C69 -75.1(8)
C69 C64 C65 C66 -0.3(8)
C54 C64 C65 C66 174.7(5)
C69 C64 C65 C70 179.5(5)
C54 C64 C65 C70 -5.5(8)
C64 C65 C66 C67 -2.0(9)
C70 C65 C66 C67 178.1(6)
C65 C66 C67 C68 3.5(10)
C65 C66 C67 C71 -175.5(7)
C66 C67 C68 C69 -2.7(10)
C71 C67 C68 C69 176.3(7)
C67 C68 C69 C64 0.4(9)
C67 C68 C69 C72 -178.1(6)
C65 C64 C69 C68 1.1(8)
C54 C64 C69 C68 -173.9(5)
C65 C64 C69 C72 179.6(5)
C54 C64 C69 C72 4.6(8)
Bi5 P4 C73 C78 125.8(4)
Bi4 P4 C73 C78 29.7(5)
Bi6 P4 C73 C78 -107.1(5)
Bi5 P4 C73 C74 -60.6(4)
Bi4 P4 C73 C74 -156.7(4)
Bi6 P4 C73 C74 66.4(6)
C78 C73 C74 C75 -0.2(9)
P4 C73 C74 C75 -174.0(5)
C78 C73 C74 C79 176.2(5)
P4 C73 C74 C79 2.5(7)
C73 C74 C75 C76 0.7(10)
C79 C74 C75 C76 -175.8(7)
C74 C75 C76 C77 -1.2(12)
C75 C76 C77 C78 1.1(12)
C76 C77 C78 C73 -0.6(10)
C76 C77 C78 C88 178.0(7)
C74 C73 C78 C77 0.1(8)
P4 C73 C78 C77 173.6(5)
C74 C73 C78 C88 -178.4(5)
P4 C73 C78 C88 -5.0(8)
C75 C74 C79 C80 -84.3(7)
C73 C74 C79 C80 99.2(7)
C75 C74 C79 C84 90.3(7)
C73 C74 C79 C84 -86.2(7)
C84 C79 C80 C81 0.5(8)
C74 C79 C80 C81 175.0(5)
C84 C79 C80 C85 -176.0(5)
C74 C79 C80 C85 -1.5(8)
C79 C80 C81 C82 -1.6(9)
C85 C80 C81 C82 174.9(6)
C80 C81 C82 C83 2.4(9)
C80 C81 C82 C86 -177.3(6)
C81 C82 C83 C84 -2.2(9)
C86 C82 C83 C84 177.6(6)
C82 C83 C84 C79 1.1(9)
C82 C83 C84 C87 -179.2(6)
C80 C79 C84 C83 -0.2(8)
C74 C79 C84 C83 -174.7(5)
C80 C79 C84 C87 -180.0(5)
C74 C79 C84 C87 5.5(8)
C77 C78 C88 C93 74.5(7)
C73 C78 C88 C93 -106.9(7)
C77 C78 C88 C89 -100.1(7)
C73 C78 C88 C89 78.5(7)
C93 C88 C89 C90 -0.7(8)
C78 C88 C89 C90 173.8(5)
C93 C88 C89 C94 -178.0(6)
C78 C88 C89 C94 -3.5(8)
C88 C89 C90 C91 -1.1(9)
C94 C89 C90 C91 176.2(6)
C89 C90 C91 C92 2.1(10)
C89 C90 C91 C95 -175.8(7)
C90 C91 C92 C93 -1.3(10)
C95 C91 C92 C93 176.5(7)
C91 C92 C93 C88 -0.5(10)
C91 C92 C93 C96 -179.0(6)
C89 C88 C93 C92 1.5(9)
C78 C88 C93 C92 -173.1(5)
C89 C88 C93 C96 -180.0(6)
C78 C88 C93 C96 5.4(9)
C102 C97A C98A C99A 0.0
C97A C98A C99A C100 0.0
C98A C99A C100 C101 0.0
C99A C100 C101 C102 0.0
C100 C101 C102 C97A 0.0
C98A C97A C102 C101 0.0
C202 C97B C98B C99B 0.0
C97B C98B C99B C200 0.0
C98B C99B C200 C201 0.0
C99B C200 C201 C202 0.0
C200 C201 C202 C97B 0.0
C98B C97B C202 C201 0.0
